data_2002588
loop_
_publ_author_name
'Mueller-Buschbaum, Hk'
'Postel, M von'

_publ_section_title
;
Eine weitere Oxovanadat-Phase mit Granatstruktur: Ca5 Mg3 Zn V6 O24
;
_journal_name_full
;
Zeitschrift fuer Anorganische und Allgemeine Chemie
;
_journal_page_first 101
_journal_page_last 103
_journal_paper_doi 10.1002/zaac.19926150920
_journal_volume 615
_journal_year 1992
_chemical_formula_structural 'Ca5 Mg3 Zn (V O4)6'
_chemical_formula_sum 'Ca5 Mg3 O24 V6 Zn'
_chemical_name_systematic
;
Pentacalcium trimagnesium zinc hexakis(vanadate)
;
_space_group_IT_number 220
_symmetry_cell_setting cubic
_symmetry_Int_Tables_number 220
_symmetry_space_group_name_Hall 'I -4bd 2c 3'
_symmetry_space_group_name_H-M 'I -4 3 d'
_cell_angle_alpha 90
_cell_angle_beta 90
_cell_angle_gamma 90
_cell_formula_units_Z 4
_cell_length_a 12.4292(11)
_cell_length_b 12.4292(11)
_cell_length_c 12.4292(11)
_cell_volume 1920.1
_refine_ls_R_factor_all 0.049
_cod_database_code 2002588

loop_
_symmetry_equiv_pos_as_xyz
x,y,z
1/2+x,1/2-y,-z
-x,1/2+y,1/2-z
1/2-x,-y,1/2+z
1/4+x,1/4+z,1/4+y
3/4+x,1/4-z,3/4-y
1/4-x,3/4-z,3/4+y
3/4-x,3/4+z,1/4-y
y,z,x
1/2-y,-z,1/2+x
1/2+y,1/2-z,-x
-y,1/2+z,1/2-x
1/4+z,1/4+y,1/4+x
1/4-z,3/4-y,3/4+x
3/4-z,3/4+y,1/4-x
3/4+z,1/4-y,3/4-x
z,x,y
-z,1/2+x,1/2-y
1/2-z,-x,1/2+y
1/2+z,1/2-x,-y
1/4+y,1/4+x,1/4+z
3/4-y,3/4+x,1/4-z
3/4+y,1/4-x,3/4-z
1/4-y,3/4-x,3/4+z
1/2+x,1/2+y,1/2+z
x,-y,1/2-z
1/2-x,y,-z
-x,1/2-y,z
3/4+x,3/4+z,3/4+y
1/4+x,3/4-z,1/4-y
3/4-x,1/4-z,1/4+y
1/4-x,1/4+z,3/4-y
1/2+y,1/2+z,1/2+x
-y,1/2-z,x
y,-z,1/2-x
1/2-y,z,-x
3/4+z,3/4+y,3/4+x
3/4-z,1/4-y,1/4+x
1/4-z,1/4+y,3/4-x
1/4+z,3/4-y,1/4-x
1/2+z,1/2+x,1/2+y
1/2-z,x,-y
-z,1/2-x,y
z,-x,1/2-y
3/4+y,3/4+x,3/4+z
1/4-y,1/4+x,3/4-z
1/4+y,3/4-x,1/4-z
3/4-y,1/4-x,1/4+z

loop_
_atom_site_label
_atom_site_type_symbol
_atom_site_symmetry_multiplicity
_atom_site_Wyckoff_symbol
_atom_site_fract_x
_atom_site_fract_y
_atom_site_fract_z
_atom_site_occupancy
_atom_site_attached_hydrogens
_atom_site_calc_flag
Ca1 Ca2+ 24 d 0.125(2) 0. 0.25 0.8333 0 d
Zn1 Zn2+ 16 c .000(1) .000(1) .000(1) 0.25 0 d
Mg1 Mg2+ 16 c .000(1) .000(1) .000(1) 0.75 0 d
V1 V5+ 12 a 0.375 0. 0.25 1. 0 d
V2 V5+ 12 b 0.875 0. 0.25 1. 0 d
O1 O2- 48 e 0.466(1) 0.443(1) 0.845(2) 1. 0 d
O2 O2- 48 e 0.048(1) 0.345(1) 0.458(1) 1. 0 d

loop_
_atom_type_symbol
_atom_type_oxidation_number
Ca2+ 2.000
Zn2+ 2.000
Mg2+ 2.000
V5+ 5.000
O2- -2.000
